data_4317018
loop_
_publ_author_name
'Christopher J. Adams'
'Mukhtar A. Kurawa'
'A. Guy Orpen'

_publ_section_title
;
 Coordination Chemistry in the Solid State: Reactivity of Manganese and
 Cadmium Chlorides with Imidazole and Pyrazole and Their Hydrochlorides
;
_journal_name_full 'Inorganic Chemistry'
_journal_page_first 10475
_journal_page_last 10485
_journal_paper_doi 10.1021/ic101403j
_journal_volume 49
_journal_year 2010
_chemical_formula_sum 'C3 H5 Cd Cl3 N2'
_chemical_formula_weight 287.85
_chemical_name_systematic
; 
 ? 
;
_space_group_IT_number 15
_symmetry_cell_setting monoclinic
_symmetry_space_group_name_Hall '-C 2yc'
_symmetry_space_group_name_H-M 'C 1 2/c 1'
_atom_sites_solution_hydrogens geom
_atom_sites_solution_primary direct
_atom_sites_solution_secondary difmap
_audit_creation_method SHELXL-97
_cell_angle_alpha 90.00
_cell_angle_beta 121.999(4)
_cell_angle_gamma 90.00
_cell_formula_units_Z 8
_cell_length_a 22.886(6)
_cell_length_b 3.8529(10)
_cell_length_c 20.990(6)
_cell_measurement_reflns_used 5647
_cell_measurement_temperature 173(2)
_cell_measurement_theta_max 27.54
_cell_measurement_theta_min 2.29
_cell_volume 1569.6(7)
_computing_cell_refinement 'SAINT (Bruker, 2001)'
_computing_data_collection 'SMART (Bruker, 2001)'
_computing_data_reduction 'SHELXTL (Bruker, 2001)'
_computing_molecular_graphics 'SHELXTL (Bruker, 2001)'
_computing_publication_material 'SHELXTL (Bruker, 2001)'
_computing_structure_refinement 'SHELXL-97 (Sheldrick, 1997)'
_computing_structure_solution 'SHELXS-97 (Sheldrick, 1990)'
_diffrn_ambient_temperature 173(2)
_diffrn_measured_fraction_theta_full 0.993
_diffrn_measured_fraction_theta_max 0.993
_diffrn_measurement_device_type 'CCD area detector'
_diffrn_measurement_method 'phi and omega scans'
_diffrn_radiation_monochromator graphite
_diffrn_radiation_source 'fine-focus sealed tube'
_diffrn_radiation_type MoK\a
_diffrn_radiation_wavelength 0.71073
_diffrn_reflns_av_R_equivalents 0.0283
_diffrn_reflns_av_sigmaI/netI 0.0238
_diffrn_reflns_limit_h_max 29
_diffrn_reflns_limit_h_min -29
_diffrn_reflns_limit_k_max 4
_diffrn_reflns_limit_k_min -5
_diffrn_reflns_limit_l_max 27
_diffrn_reflns_limit_l_min -27
_diffrn_reflns_number 7374
_diffrn_reflns_theta_full 27.54
_diffrn_reflns_theta_max 27.54
_diffrn_reflns_theta_min 2.10
_diffrn_standards_decay_% 0
_exptl_absorpt_coefficient_mu 3.716
_exptl_absorpt_correction_T_max 0.690
_exptl_absorpt_correction_T_min 0.5170
_exptl_absorpt_correction_type multi-scan
_exptl_absorpt_process_details sadabs
_exptl_crystal_colour colourless
_exptl_crystal_density_diffrn 2.436
_exptl_crystal_density_meas ?
_exptl_crystal_density_method 'not measured'
_exptl_crystal_description needle
_exptl_crystal_F_000 1088
_exptl_crystal_size_max 0.50
_exptl_crystal_size_mid 0.10
_exptl_crystal_size_min 0.10
_refine_diff_density_max 0.478
_refine_diff_density_min -0.912
_refine_diff_density_rms 0.193
_refine_ls_extinction_method none
_refine_ls_goodness_of_fit_ref 1.199
_refine_ls_hydrogen_treatment constr
_refine_ls_matrix_type full
_refine_ls_number_parameters 82
_refine_ls_number_reflns 1778
_refine_ls_number_restraints 0
_refine_ls_restrained_S_all 1.199
_refine_ls_R_factor_all 0.0202
_refine_ls_R_factor_gt 0.0182
_refine_ls_shift/su_max 0.001
_refine_ls_shift/su_mean 0.000
_refine_ls_structure_factor_coef Fsqd
_refine_ls_weighting_details 'calc w=1/[\s^2^(Fo^2^)+(0.0237P)^2^+0.7989P] where P=(Fo^2^+2Fc^2^)/3'
_refine_ls_weighting_scheme calc
_refine_ls_wR_factor_gt 0.0501
_refine_ls_wR_factor_ref 0.0518
_reflns_number_gt 1655
_reflns_number_total 1778
_reflns_threshold_expression >2sigma(I)
_cod_data_source_file ic101403j_si_001_3.cif
_cod_data_source_block 4
_cod_depositor_comments
;
The following automatic conversions were performed:

'_symmetry_cell_setting' value 'Monoclinic' changed to 'monoclinic'
according to the built-in table from CIF Core dictionary named
'cif_core.dic' version 2.4.1 from 2010-06-29.

Automatic conversion script
Id: cif_fix_values 1646 2011-03-28 12:23:43Z adriana 

The following automatic conversions were performed:

'_exptl_crystal_density_meas' value 'not measured' was changed to '?'
- the value is perceived as not measured.

Automatic conversion script
Id: cif_fix_values 3008 2015-01-20 13:52:24Z robertas 
;
_cod_original_cell_volume 1569.7(7)
_cod_original_formula_sum 'C3 H5 Cd1 Cl3 N2'
_cod_database_code 4317018

loop_
_symmetry_equiv_pos_as_xyz
'x, y, z'
'-x, y, -z+1/2'
'x+1/2, y+1/2, z'
'-x+1/2, y+1/2, -z+1/2'
'-x, -y, -z'
'x, -y, z-1/2'
'-x+1/2, -y+1/2, -z'
'x+1/2, -y+1/2, z-1/2'

loop_
_atom_site_label
_atom_site_type_symbol
_atom_site_fract_x
_atom_site_fract_y
_atom_site_fract_z
_atom_site_U_iso_or_equiv
_atom_site_adp_type
_atom_site_occupancy
_atom_site_symmetry_multiplicity
_atom_site_calc_flag
_atom_site_refinement_flags
_atom_site_disorder_assembly
_atom_site_disorder_group
Cd1 Cd 0.206474(7) 0.96456(4) 0.298126(8) 0.01553(7) Uani 1 1 d . . .
Cl1 Cl 0.17361(3) 0.46812(12) 0.19241(3) 0.01604(12) Uani 1 1 d . . .
Cl2 Cl 0.08344(3) 0.97768(12) 0.26627(3) 0.01764(12) Uani 1 1 d . . .
Cl3 Cl 0.24326(3) 1.46411(13) 0.39470(3) 0.01838(12) Uani 1 1 d . . .
N1 N 0.01963(12) 0.4371(5) 0.37108(12) 0.0337(5) Uani 1 1 d . . .
H1A H -0.0156 0.3584 0.3286 0.040 Uiso 1 1 calc R . .
N2 N 0.08485(13) 0.4185(5) 0.39127(11) 0.0310(5) Uani 1 1 d . . .
H2A H 0.0999 0.3255 0.3643 0.037 Uiso 1 1 calc R . .
C1 C 0.12395(13) 0.5608(6) 0.45801(14) 0.0271(5) Uani 1 1 d . . .
H1B H 0.1727 0.5805 0.4850 0.032 Uiso 1 1 calc R . .
C2 C 0.08153(12) 0.6759(6) 0.48173(12) 0.0277(5) Uani 1 1 d . . .
H2B H 0.0950 0.7890 0.5278 0.033 Uiso 1 1 calc R . .
C3 C 0.01562(14) 0.5931(7) 0.42492(14) 0.0338(6) Uani 1 1 d . . .
H3A H -0.0254 0.6395 0.4244 0.041 Uiso 1 1 calc R . .

loop_
_atom_site_aniso_label
_atom_site_aniso_U_11
_atom_site_aniso_U_22
_atom_site_aniso_U_33
_atom_site_aniso_U_23
_atom_site_aniso_U_13
_atom_site_aniso_U_12
Cd1 0.01404(11) 0.01431(11) 0.01934(11) -0.00003(5) 0.00960(8) 0.00025(5)
Cl1 0.0135(2) 0.0171(3) 0.0168(3) -0.00044(17) 0.0076(2) -0.00001(17)
Cl2 0.0132(3) 0.0192(3) 0.0197(3) -0.00008(17) 0.0081(2) 0.00052(17)
Cl3 0.0200(3) 0.0164(3) 0.0155(2) -0.00034(17) 0.0072(2) -0.00019(18)
N1 0.0326(12) 0.0311(12) 0.0180(10) 0.0005(8) 0.0003(9) -0.0080(9)
N2 0.0469(13) 0.0275(11) 0.0252(11) 0.0023(8) 0.0235(10) 0.0046(10)
C1 0.0238(12) 0.0295(13) 0.0238(12) 0.0039(9) 0.0098(10) -0.0005(9)
C2 0.0316(12) 0.0281(13) 0.0207(11) -0.0033(9) 0.0120(10) -0.0013(10)
C3 0.0267(13) 0.0386(15) 0.0343(14) 0.0067(12) 0.0149(11) 0.0014(11)

loop_
_atom_type_symbol
_atom_type_description
_atom_type_scat_dispersion_real
_atom_type_scat_dispersion_imag
_atom_type_scat_source
C C 0.0033 0.0016 'International Tables Vol C Tables 4.2.6.8 and 6.1.1.4'
H H 0.0000 0.0000 'International Tables Vol C Tables 4.2.6.8 and 6.1.1.4'
N N 0.0061 0.0033 'International Tables Vol C Tables 4.2.6.8 and 6.1.1.4'
Cl Cl 0.1484 0.1585 'International Tables Vol C Tables 4.2.6.8 and 6.1.1.4'
Cd Cd -0.8075 1.2024 'International Tables Vol C Tables 4.2.6.8 and 6.1.1.4'

loop_
_geom_angle_atom_site_label_1
_geom_angle_atom_site_label_2
_geom_angle_atom_site_label_3
_geom_angle
_geom_angle_site_symmetry_1
_geom_angle_site_symmetry_3
_geom_angle_publ_flag
Cl2 Cd1 Cl3 92.680(18) . . ?
Cl3 Cd1 Cl3 96.00(3) . 1_545 ?
Cl2 Cd1 Cl1 170.568(19) . 4 ?
Cl3 Cd1 Cl1 92.482(18) . 4 ?
Cl2 Cd1 Cl1 90.604(17) . . ?
Cl3 Cd1 Cl1 175.288(16) . . ?
Cl1 Cd1 Cl1 83.808(17) 4 . ?
Cl2 Cd1 Cl1 88.986(17) . 1_565 ?
Cl3 Cd1 Cl1 86.76(3) . 1_565 ?
Cl1 Cd1 Cl1 89.92(3) . 1_565 ?
Cd1 Cl1 Cd1 89.92(3) . 1_545 ?
Cd1 Cl3 Cd1 96.00(3) . 1_565 ?
N2 N1 C3 109.2(2) . . ?
N2 N1 H1A 125.4 . . ?
C3 N1 H1A 125.4 . . ?
C1 N2 N1 109.5(2) . . ?
C1 N2 H2A 125.2 . . ?
N1 N2 H2A 125.2 . . ?
N2 C1 C2 107.9(2) . . ?
N2 C1 H1B 126.1 . . ?
C2 C1 H1B 126.1 . . ?
C3 C2 C1 105.7(2) . . ?
C3 C2 H2B 127.1 . . ?
C1 C2 H2B 127.1 . . ?
N1 C3 C2 107.7(2) . . ?
N1 C3 H3A 126.1 . . ?
C2 C3 H3A 126.1 . . ?

loop_
_geom_bond_atom_site_label_1
_geom_bond_atom_site_label_2
_geom_bond_distance
_geom_bond_site_symmetry_2
_geom_bond_publ_flag
Cd1 Cl2 2.5264(9) . ?
Cd1 Cl3 2.5911(7) . ?
Cd1 Cl1 2.6446(9) 4 ?
Cd1 Cl1 2.7165(7) . ?
Cl1 Cd1 2.6446(9) 4_545 ?
Cl3 Cd1 2.5936(7) 1_565 ?
N1 N2 1.320(3) . ?
N1 C3 1.325(4) . ?
N1 H1A 0.8800 . ?
N2 C1 1.317(3) . ?
N2 H2A 0.8800 . ?
C1 C2 1.378(3) . ?
C1 H1B 0.9500 . ?
C2 C3 1.376(3) . ?
C2 H2B 0.9500 . ?
C3 H3A 0.9500 . ?

loop_
_geom_hbond_atom_site_label_D
_geom_hbond_atom_site_label_H
_geom_hbond_atom_site_label_A
_geom_hbond_distance_DH
_geom_hbond_distance_HA
_geom_hbond_distance_DA
_geom_hbond_angle_DHA
_geom_hbond_site_symmetry_A
N1 H1A Cl2 0.88 2.29 3.131(2) 159.3 2_545
N2 H2A Cl2 0.88 2.31 3.111(2) 150.9 1_545

loop_
_geom_torsion_atom_site_label_1
_geom_torsion_atom_site_label_2
_geom_torsion_atom_site_label_3
_geom_torsion_atom_site_label_4
_geom_torsion
_geom_torsion_site_symmetry_1
_geom_torsion_site_symmetry_2
_geom_torsion_site_symmetry_3
_geom_torsion_site_symmetry_4
_geom_torsion_publ_flag
Cl2 Cd1 Cl1 Cd1 172.809(17) . . . 4_545 ?
Cl3 Cd1 Cl1 Cd1 -92.835(19) 1_545 . . 4_545 ?
Cl1 Cd1 Cl1 Cd1 0.424(14) 4 . . 4_545 ?
Cl1 Cd1 Cl1 Cd1 83.824(18) 1_565 . . 4_545 ?
Cl2 Cd1 Cl1 Cd1 -91.014(17) . . . 1_545 ?
Cl3 Cd1 Cl1 Cd1 3.342(16) 1_545 . . 1_545 ?
Cl1 Cd1 Cl1 Cd1 96.601(18) 4 . . 1_545 ?
Cl1 Cd1 Cl1 Cd1 180.0 1_565 . . 1_545 ?
Cl2 Cd1 Cl3 Cd1 -85.304(19) . . . 1_565 ?
Cl3 Cd1 Cl3 Cd1 180.0 1_545 . . 1_565 ?
Cl1 Cd1 Cl3 Cd1 86.80(2) 4 . . 1_565 ?
Cl1 Cd1 Cl3 Cd1 3.527(17) 1_565 . . 1_565 ?
C3 N1 N2 C1 0.0(3) . . . . ?
N1 N2 C1 C2 0.1(3) . . . . ?
N2 C1 C2 C3 -0.1(3) . . . . ?
N2 N1 C3 C2 -0.1(3) . . . . ?
C1 C2 C3 N1 0.2(3) . . . . ?
